data_7046327
loop_
_publ_author_name
'Ogata, Shuhei'
'Goto, Naoto'
'Sakurai, Shoya'
'Ishii, Ayumi'
'Hatanaka, Miho'
'Yoshihara, Koushi'
'Tanabe, Ryota'
'Kayano, Kyosuke'
'Magaribuchi, Ryo'
'Goto, Kenta'
'Hasegawa, Miki'

_publ_section_title
;
 Alkyl chain elongation and acyl group effects in a series of Eu/Tb
 complexes with hexadentate \p-electronic skeletons and their enhanced
 luminescence in solutions.
;
_journal_issue 21
_journal_name_full 'Dalton transactions (Cambridge, England : 2003)'
_journal_page_first 7135
_journal_page_last 7143
_journal_paper_doi 10.1039/c7dt04899h
_journal_volume 47
_journal_year 2018
_chemical_formula_sum 'C27 H28.5 Eu N10.5 O9'
_chemical_formula_weight 796.06
_chemical_name_common EuLH
_chemical_name_systematic Eu-bpy2-en-H2
_space_group_crystal_system triclinic
_space_group_IT_number 2
_space_group_name_Hall '-P 1'
_space_group_name_H-M_alt 'P -1'
_symmetry_space_group_name_Hall '-P 1'
_symmetry_space_group_name_H-M 'P -1'
_atom_sites_solution_hydrogens geom
_audit_creation_method SHELXL-2013
_audit_update_record
;
2017-12-26 deposited with the CCDC.
2018-04-26 downloaded from the CCDC.
;
_cell_angle_alpha 106.1440(10)
_cell_angle_beta 91.3930(10)
_cell_angle_gamma 105.6950(10)
_cell_formula_units_Z 4
_cell_length_a 11.3057(14)
_cell_length_b 15.635(2)
_cell_length_c 19.340(2)
_cell_measurement_reflns_used 9916
_cell_measurement_temperature 90
_cell_measurement_theta_max 27.53
_cell_measurement_theta_min 2.18
_cell_volume 3143.0(6)
_computing_cell_refinement 'Bruker SAINT'
_computing_data_collection 'Bruker APEX2'
_computing_data_reduction 'Bruker SAINT'
_computing_molecular_graphics 'Bruker SHELXTL'
_computing_publication_material 'Bruker SHELXTL'
_computing_structure_refinement 'SHELXL-97 (Sheldrick, 2008)'
_computing_structure_solution 'SHELXS-97 (Sheldrick, 2008)'
_diffrn_ambient_temperature 90
_diffrn_detector_area_resol_mean 8.333
_diffrn_measured_fraction_theta_full 0.995
_diffrn_measured_fraction_theta_max 0.967
_diffrn_measurement_device_type 'Bruker APEX-II CCD'
_diffrn_measurement_method '\f and \w scans'
_diffrn_radiation_type MoK\a
_diffrn_radiation_wavelength 0.71073
_diffrn_reflns_av_R_equivalents 0.0374
_diffrn_reflns_av_unetI/netI 0.0497
_diffrn_reflns_Laue_measured_fraction_full 0.995
_diffrn_reflns_Laue_measured_fraction_max 0.967
_diffrn_reflns_limit_h_max 14
_diffrn_reflns_limit_h_min -14
_diffrn_reflns_limit_k_max 20
_diffrn_reflns_limit_k_min -20
_diffrn_reflns_limit_l_max 25
_diffrn_reflns_limit_l_min -24
_diffrn_reflns_number 35575
_diffrn_reflns_point_group_measured_fraction_full 0.995
_diffrn_reflns_point_group_measured_fraction_max 0.967
_diffrn_reflns_theta_full 25.242
_diffrn_reflns_theta_max 27.588
_diffrn_reflns_theta_min 1.416
_diffrn_source 'sealed tube'
_exptl_absorpt_coefficient_mu 2.065
_exptl_absorpt_correction_type empirical
_exptl_absorpt_process_details
;
SADABS Sheldrick 1996
;
_exptl_crystal_colour colorless
_exptl_crystal_density_diffrn 1.682
_exptl_crystal_density_method 'not measured'
_exptl_crystal_description block
_exptl_crystal_F_000 1596
_exptl_crystal_preparation Luminescent
_exptl_crystal_size_max 0.162
_exptl_crystal_size_mid 0.137
_exptl_crystal_size_min 0.063
_exptl_transmission_factor_max 1.368
_exptl_transmission_factor_min 1.135
_refine_diff_density_max 1.071
_refine_diff_density_min -0.608
_refine_diff_density_rms 0.097
_refine_ls_extinction_method none
_refine_ls_goodness_of_fit_ref 1.023
_refine_ls_hydrogen_treatment constr
_refine_ls_matrix_type full
_refine_ls_number_parameters 859
_refine_ls_number_reflns 14101
_refine_ls_number_restraints 0
_refine_ls_restrained_S_all 1.023
_refine_ls_R_factor_all 0.0446
_refine_ls_R_factor_gt 0.0309
_refine_ls_shift/su_max 0.001
_refine_ls_shift/su_mean 0.000
_refine_ls_structure_factor_coef Fsqd
_refine_ls_weighting_details 'w=1/[\s^2^(Fo^2^)+(0.0237P)^2^+1.2616P] where P=(Fo^2^+2Fc^2^)/3'
_refine_ls_weighting_scheme calc
_refine_ls_wR_factor_gt 0.0631
_refine_ls_wR_factor_ref 0.0677
_reflns_Friedel_coverage 0.000
_reflns_number_gt 11411
_reflns_number_total 14101
_reflns_threshold_expression 'I > 2\s(I)'
_cod_data_source_file c7dt04899h2.cif
_cod_data_source_block shelx
_cod_depositor_comments 'Adding full bibliography for 7046327.cif.'
_cod_original_cell_volume 3143.0(7)
_cod_original_formula_sum 'C27 H28.50 Eu N10.50 O9'
_cod_database_code 7046327
_shelx_space_group_comment
;
The symmetry employed for this shelxl refinement is uniquely defined
by the following loop, which should always be used as a source of
symmetry information in preference to the above space-group names.
They are only intended as comments.
;
_shelx_estimated_absorpt_t_min 0.731
_shelx_estimated_absorpt_t_max 0.881
_shelxl_version_number 2013-4

loop_
_space_group_symop_operation_xyz
'x, y, z'
'-x, -y, -z'

loop_
_atom_site_label
_atom_site_type_symbol
_atom_site_fract_x
_atom_site_fract_y
_atom_site_fract_z
_atom_site_U_iso_or_equiv
_atom_site_adp_type
_atom_site_occupancy
_atom_site_site_symmetry_order
_atom_site_calc_flag
_atom_site_refinement_flags_posn
_atom_site_refinement_flags_adp
Eu1 Eu 0.13283(2) 0.27091(2) 0.43548(2) 0.01674(4) Uani 1 1 d . .
Eu2 Eu 0.32043(2) 0.77473(2) 0.09706(2) 0.01717(4) Uani 1 1 d . .
O1 O 0.0051(2) 0.11607(15) 0.35096(12) 0.0263(5) Uani 1 1 d . .
O2 O 0.1834(2) 0.17022(15) 0.31715(12) 0.0234(5) Uani 1 1 d . .
O3 O 0.0696(2) 0.03000(16) 0.25991(13) 0.0330(6) Uani 1 1 d . .
O4 O 0.1355(2) 0.35561(14) 0.56552(12) 0.0225(5) Uani 1 1 d . .
O5 O 0.1493(2) 0.44261(15) 0.49503(12) 0.0242(5) Uani 1 1 d . .
O6 O 0.1890(2) 0.50626(15) 0.61225(12) 0.0257(5) Uani 1 1 d . .
O7 O 0.6856(3) 0.0751(2) 0.37874(15) 0.0475(7) Uani 1 1 d . .
O8 O 0.6411(2) 0.02636(19) 0.26122(15) 0.0431(7) Uani 1 1 d . .
O9 O 0.5726(2) 0.13564(19) 0.32785(14) 0.0408(7) Uani 1 1 d . .
O10 O 0.1347(2) 0.71348(15) 0.15958(12) 0.0257(5) Uani 1 1 d . .
O11 O 0.1223(2) 0.82082(15) 0.11143(12) 0.0252(5) Uani 1 1 d . .
O12 O -0.0431(2) 0.74059(17) 0.14603(14) 0.0363(6) Uani 1 1 d . .
O13 O 0.4992(2) 0.71820(14) 0.04452(13) 0.0255(5) Uani 1 1 d . .
O14 O 0.5500(2) 0.86159(14) 0.11018(12) 0.0229(5) Uani 1 1 d . .
O15 O 0.69039(19) 0.80324(15) 0.05643(12) 0.0245(5) Uani 1 1 d . .
O16 O 0.1293(2) 0.55050(18) 0.34771(14) 0.0383(6) Uani 1 1 d . .
O17 O 0.2413(3) 0.68259(18) 0.33770(15) 0.0469(7) Uani 1 1 d . .
O18 O 0.2214(3) 0.5566(2) 0.25073(14) 0.0455(7) Uani 1 1 d . .
N1 N 0.2301(2) 0.14853(17) 0.46289(14) 0.0212(6) Uani 1 1 d . .
N2 N 0.0195(2) 0.17306(17) 0.51513(14) 0.0191(6) Uani 1 1 d . .
N3 N -0.0965(2) 0.25106(19) 0.43897(15) 0.0249(6) Uani 1 1 d . .
H3 H -0.1363 0.1868 0.4062 0.030 Uiso 1 1 calc R U
N4 N 0.0435(2) 0.33832(19) 0.34749(15) 0.0250(6) Uani 1 1 d . .
H4 H 0.0638 0.4062 0.3738 0.030 Uiso 1 1 calc R U
N5 N 0.2851(2) 0.35827(17) 0.36331(14) 0.0197(6) Uani 1 1 d . .
N6 N 0.3615(2) 0.34855(17) 0.49278(14) 0.0190(6) Uani 1 1 d . .
N7 N 0.0856(3) 0.10290(19) 0.30753(14) 0.0233(6) Uani 1 1 d . .
N8 N 0.1584(2) 0.43750(18) 0.55919(15) 0.0211(6) Uani 1 1 d . .
N9 N 0.6325(3) 0.0784(2) 0.32274(17) 0.0301(7) Uani 1 1 d . .
N10 N 0.1537(2) 0.65757(18) -0.00305(14) 0.0233(6) Uani 1 1 d . .
N11 N 0.2999(2) 0.60046(17) 0.07532(14) 0.0201(6) Uani 1 1 d . .
N12 N 0.3875(3) 0.72439(18) 0.20269(14) 0.0236(6) Uani 1 1 d . .
H12 H 0.3084 0.6929 0.2188 0.028 Uiso 1 1 calc R U
N13 N 0.3814(3) 0.90562(18) 0.21476(14) 0.0226(6) Uani 1 1 d . .
H13 H 0.4703 0.9377 0.2132 0.027 Uiso 1 1 calc R U
N14 N 0.3353(2) 0.94128(17) 0.09131(14) 0.0188(5) Uani 1 1 d . .
N15 N 0.3552(2) 0.80797(17) -0.02626(14) 0.0202(6) Uani 1 1 d . .
N16 N 0.0676(3) 0.75785(19) 0.13973(15) 0.0257(6) Uani 1 1 d . .
N17 N 0.5835(2) 0.79449(18) 0.06982(14) 0.0215(6) Uani 1 1 d . .
N18 N 0.1966(3) 0.5967(2) 0.31175(17) 0.0305(7) Uani 1 1 d . .
N19 N 1.0020(4) 0.1473(3) 0.1101(2) 0.0674(12) Uani 1 1 d . .
N20 N 0.2806(3) 0.2590(2) 0.6964(2) 0.0473(9) Uani 1 1 d . .
N21 N 0.3070(3) 0.5024(2) 0.81394(19) 0.0443(8) Uani 1 1 d . .
C1 C 0.3367(3) 0.1401(2) 0.43744(18) 0.0237(7) Uani 1 1 d . .
H1 H 0.3613 0.1642 0.3984 0.028 Uiso 1 1 calc R U
C2 C 0.4131(3) 0.0986(2) 0.46413(19) 0.0294(8) Uani 1 1 d . .
H2 H 0.4881 0.0943 0.4444 0.035 Uiso 1 1 calc R U
C3 C 0.3756(4) 0.0631(3) 0.5215(2) 0.0357(9) Uani 1 1 d . .
H3A H 0.4262 0.0354 0.5426 0.043 Uiso 1 1 calc R U
C4 C 0.2644(3) 0.0689(2) 0.54711(19) 0.0312(8) Uani 1 1 d . .
H4A H 0.2368 0.0433 0.5850 0.037 Uiso 1 1 calc R U
C5 C 0.1930(3) 0.1118(2) 0.51770(18) 0.0229(7) Uani 1 1 d . .
C6 C 0.0732(3) 0.1209(2) 0.54354(17) 0.0208(7) Uani 1 1 d . .
C7 C 0.0194(3) 0.0790(2) 0.59413(18) 0.0280(8) Uani 1 1 d . .
H7 H 0.0576 0.0415 0.6126 0.034 Uiso 1 1 calc R U
C8 C -0.0904(3) 0.0927(2) 0.61720(19) 0.0317(8) Uani 1 1 d . .
H8 H -0.1282 0.0649 0.6521 0.038 Uiso 1 1 calc R U
C9 C -0.1452(3) 0.1467(2) 0.58956(19) 0.0307(8) Uani 1 1 d . .
H9 H -0.2207 0.1568 0.6051 0.037 Uiso 1 1 calc R U
C10 C -0.0875(3) 0.1860(2) 0.53849(17) 0.0217(7) Uani 1 1 d . .
C11 C -0.1413(3) 0.2488(2) 0.50860(19) 0.0279(8) Uani 1 1 d . .
H11A H -0.2326 0.2253 0.5026 0.033 Uiso 1 1 calc R U
H11B H -0.1166 0.3124 0.5429 0.033 Uiso 1 1 calc R U
C12 C -0.1449(3) 0.3115(2) 0.40620(18) 0.0241(7) Uani 1 1 d . .
H12A H -0.1190 0.3763 0.4384 0.029 Uiso 1 1 calc R U
H12B H -0.2363 0.2897 0.3989 0.029 Uiso 1 1 calc R U
C13 C -0.0936(3) 0.3072(2) 0.33439(18) 0.0271(8) Uani 1 1 d . .
H13A H -0.1221 0.2427 0.3016 0.033 Uiso 1 1 calc R U
H13B H -0.1227 0.3480 0.3113 0.033 Uiso 1 1 calc R U
C14 C 0.1046(3) 0.3352(2) 0.28170(18) 0.0282(8) Uani 1 1 d . .
H14A H 0.0824 0.3780 0.2578 0.034 Uiso 1 1 calc R U
H14B H 0.0761 0.2715 0.2477 0.034 Uiso 1 1 calc R U
C15 C 0.2421(3) 0.3629(2) 0.29944(18) 0.0239(7) Uani 1 1 d . .
C16 C 0.3204(3) 0.3903(3) 0.25064(19) 0.0326(8) Uani 1 1 d . .
H16 H 0.2875 0.3938 0.2061 0.039 Uiso 1 1 calc R U
C17 C 0.4457(3) 0.4125(3) 0.2670(2) 0.0343(9) Uani 1 1 d . .
H17 H 0.5006 0.4314 0.2341 0.041 Uiso 1 1 calc R U
C18 C 0.4913(3) 0.4070(2) 0.33231(18) 0.0267(8) Uani 1 1 d . .
H18 H 0.5778 0.4215 0.3445 0.032 Uiso 1 1 calc R U
C19 C 0.4090(3) 0.3800(2) 0.37956(17) 0.0200(7) Uani 1 1 d . .
C20 C 0.4512(3) 0.3751(2) 0.45125(17) 0.0203(7) Uani 1 1 d . .
C21 C 0.5755(3) 0.3964(2) 0.47486(18) 0.0235(7) Uani 1 1 d . .
H21 H 0.6366 0.4148 0.4448 0.028 Uiso 1 1 calc R U
C22 C 0.6103(3) 0.3909(2) 0.54221(19) 0.0290(8) Uani 1 1 d . .
H22 H 0.6951 0.4046 0.5587 0.035 Uiso 1 1 calc R U
C23 C 0.5188(3) 0.3647(2) 0.58510(18) 0.0265(8) Uani 1 1 d . .
H23 H 0.5395 0.3609 0.6318 0.032 Uiso 1 1 calc R U
C24 C 0.3971(3) 0.3446(2) 0.55823(18) 0.0238(7) Uani 1 1 d . .
H24 H 0.3348 0.3268 0.5878 0.029 Uiso 1 1 calc R U
C26 C -0.0115(3) 0.6289(3) -0.09423(19) 0.0326(8) Uani 1 1 d . .
H26 H -0.0646 0.6526 -0.1177 0.039 Uiso 1 1 calc R U
C25 C 0.0760(3) 0.6865(2) -0.03780(18) 0.0281(8) Uani 1 1 d . .
H25 H 0.0813 0.7508 -0.0227 0.034 Uiso 1 1 calc R U
C27 C -0.0193(3) 0.5356(3) -0.11542(19) 0.0330(9) Uani 1 1 d . .
H27 H -0.0793 0.4935 -0.1536 0.040 Uiso 1 1 calc R U
C28 C 0.0602(3) 0.5036(2) -0.08115(18) 0.0293(8) Uani 1 1 d . .
H28 H 0.0559 0.4395 -0.0957 0.035 Uiso 1 1 calc R U
C29 C 0.1470(3) 0.5663(2) -0.02479(18) 0.0244(7) Uani 1 1 d . .
C30 C 0.2362(3) 0.5368(2) 0.01396(17) 0.0223(7) Uani 1 1 d . .
C31 C 0.2549(3) 0.4493(2) -0.01066(19) 0.0292(8) Uani 1 1 d . .
H31 H 0.2099 0.4052 -0.0539 0.035 Uiso 1 1 calc R U
C32 C 0.3395(4) 0.4280(2) 0.0287(2) 0.0337(9) Uani 1 1 d . .
H32 H 0.3543 0.3690 0.0124 0.040 Uiso 1 1 calc R U
C33 C 0.4034(3) 0.4921(2) 0.09210(19) 0.0286(8) Uani 1 1 d . .
H33 H 0.4612 0.4776 0.1201 0.034 Uiso 1 1 calc R U
C34 C 0.3808(3) 0.5781(2) 0.11377(18) 0.0226(7) Uani 1 1 d . .
C35 C 0.4513(3) 0.6519(2) 0.18071(19) 0.0273(8) Uani 1 1 d . .
H35A H 0.4566 0.6239 0.2203 0.033 Uiso 1 1 calc R U
H35B H 0.5363 0.6798 0.1708 0.033 Uiso 1 1 calc R U
C36 C 0.4509(3) 0.8020(2) 0.26727(18) 0.0274(8) Uani 1 1 d . .
H36A H 0.5372 0.8299 0.2594 0.033 Uiso 1 1 calc R U
H36B H 0.4522 0.7792 0.3101 0.033 Uiso 1 1 calc R U
C37 C 0.3803(3) 0.8735(2) 0.27932(17) 0.0256(7) Uani 1 1 d . .
H37A H 0.2942 0.8455 0.2875 0.031 Uiso 1 1 calc R U
H37B H 0.4196 0.9265 0.3225 0.031 Uiso 1 1 calc R U
C38 C 0.3188(3) 0.9774(2) 0.22055(18) 0.0260(7) Uani 1 1 d . .
H38A H 0.3605 1.0327 0.2616 0.031 Uiso 1 1 calc R U
H38B H 0.2322 0.9537 0.2300 0.031 Uiso 1 1 calc R U
C39 C 0.3209(3) 1.0042(2) 0.15176(18) 0.0219(7) Uani 1 1 d . .
C40 C 0.3055(3) 1.0893(2) 0.15065(19) 0.0273(8) Uani 1 1 d . .
H40 H 0.2964 1.1330 0.1940 0.033 Uiso 1 1 calc R U
C41 C 0.3039(3) 1.1089(2) 0.0855(2) 0.0282(8) Uani 1 1 d . .
H41 H 0.2921 1.1660 0.0831 0.034 Uiso 1 1 calc R U
C42 C 0.3195(3) 1.0449(2) 0.02360(18) 0.0244(7) Uani 1 1 d . .
H42 H 0.3194 1.0577 -0.0216 0.029 Uiso 1 1 calc R U
C43 C 0.3356(3) 0.9613(2) 0.02816(18) 0.0210(7) Uani 1 1 d . .
C44 C 0.3509(3) 0.8891(2) -0.03696(17) 0.0197(7) Uani 1 1 d . .
C45 C 0.3602(3) 0.9030(2) -0.10495(18) 0.0256(7) Uani 1 1 d . .
H45 H 0.3583 0.9608 -0.1111 0.031 Uiso 1 1 calc R U
C46 C 0.3721(3) 0.8329(3) -0.16320(19) 0.0314(8) Uani 1 1 d . .
H46 H 0.3789 0.8418 -0.2097 0.038 Uiso 1 1 calc R U
C47 C 0.3741(3) 0.7488(2) -0.15280(18) 0.0283(8) Uani 1 1 d . .
H47 H 0.3804 0.6986 -0.1922 0.034 Uiso 1 1 calc R U
C48 C 0.3666(3) 0.7402(2) -0.08387(18) 0.0259(7) Uani 1 1 d . .
H48 H 0.3696 0.6831 -0.0767 0.031 Uiso 1 1 calc R U
C49 C 0.9837(4) 0.0702(3) 0.1039(2) 0.0430(10) Uani 1 1 d . .
C50 C 0.9629(4) -0.0288(3) 0.0932(2) 0.0493(11) Uani 1 1 d . .
H50A H 0.9662 -0.0599 0.0420 0.074 Uiso 1 1 calc R U
H50B H 0.8815 -0.0551 0.1073 0.074 Uiso 1 1 calc R U
H50C H 1.0269 -0.0381 0.1230 0.074 Uiso 1 1 calc R U
C51 C 0.2435(4) 0.2047(3) 0.7264(2) 0.0383(9) Uani 1 1 d . .
C52 C 0.2000(4) 0.1321(3) 0.7621(2) 0.0463(11) Uani 1 1 d . .
H52A H 0.2315 0.0793 0.7401 0.070 Uiso 1 1 calc R U
H52B H 0.1094 0.1114 0.7563 0.070 Uiso 1 1 calc R U
H52C H 0.2300 0.1572 0.8138 0.070 Uiso 1 1 calc R U
C53 C 0.2171(4) 0.4565(3) 0.7799(2) 0.0354(9) Uani 1 1 d . .
C54 C 0.1001(3) 0.3990(3) 0.73636(19) 0.0360(9) Uani 1 1 d . .
H54A H 0.0463 0.3668 0.7659 0.054 Uiso 1 1 calc R U
H54B H 0.1164 0.3530 0.6945 0.054 Uiso 1 1 calc R U
H54C H 0.0594 0.4386 0.7195 0.054 Uiso 1 1 calc R U

loop_
_atom_site_aniso_label
_atom_site_aniso_U_11
_atom_site_aniso_U_22
_atom_site_aniso_U_33
_atom_site_aniso_U_23
_atom_site_aniso_U_13
_atom_site_aniso_U_12
Eu1 0.01761(9) 0.01834(8) 0.01723(9) 0.00786(6) 0.00465(6) 0.00708(6)
Eu2 0.01888(9) 0.01634(8) 0.01709(9) 0.00602(6) 0.00345(6) 0.00516(6)
O1 0.0248(13) 0.0275(13) 0.0263(13) 0.0051(10) 0.0097(10) 0.0094(10)
O2 0.0251(13) 0.0235(12) 0.0214(12) 0.0068(10) 0.0050(10) 0.0065(10)
O3 0.0377(15) 0.0244(13) 0.0293(14) -0.0032(11) 0.0061(11) 0.0080(11)
O4 0.0283(13) 0.0181(11) 0.0233(12) 0.0096(9) 0.0086(10) 0.0060(9)
O5 0.0326(13) 0.0248(12) 0.0199(12) 0.0106(10) 0.0051(10) 0.0119(10)
O6 0.0346(14) 0.0186(11) 0.0217(12) 0.0032(10) 0.0062(10) 0.0068(10)
O7 0.0500(18) 0.0582(19) 0.0422(17) 0.0316(15) -0.0055(14) 0.0121(15)
O8 0.0402(16) 0.0459(17) 0.0389(17) 0.0065(14) 0.0039(13) 0.0116(13)
O9 0.0471(17) 0.0495(17) 0.0361(16) 0.0218(13) 0.0099(13) 0.0208(14)
O10 0.0285(13) 0.0278(13) 0.0275(13) 0.0144(10) 0.0084(10) 0.0119(10)
O11 0.0238(12) 0.0218(12) 0.0331(14) 0.0130(10) 0.0058(10) 0.0063(10)
O12 0.0210(13) 0.0426(15) 0.0480(17) 0.0167(13) 0.0113(12) 0.0096(11)
O13 0.0178(12) 0.0180(11) 0.0365(14) 0.0040(10) 0.0056(10) 0.0025(9)
O14 0.0266(13) 0.0184(11) 0.0240(12) 0.0022(9) 0.0050(10) 0.0109(9)
O15 0.0168(12) 0.0248(12) 0.0338(14) 0.0103(10) 0.0069(10) 0.0072(9)
O16 0.0317(15) 0.0409(15) 0.0414(16) 0.0168(13) -0.0006(12) 0.0049(12)
O17 0.066(2) 0.0310(15) 0.0468(18) 0.0157(13) 0.0126(15) 0.0143(14)
O18 0.0501(18) 0.0532(18) 0.0282(15) 0.0050(13) 0.0012(13) 0.0144(14)
N1 0.0254(15) 0.0203(14) 0.0218(15) 0.0082(11) 0.0073(11) 0.0107(11)
N2 0.0233(14) 0.0176(13) 0.0165(14) 0.0049(11) 0.0048(11) 0.0062(11)
N3 0.0265(15) 0.0280(15) 0.0267(16) 0.0144(13) 0.0076(12) 0.0114(12)
N4 0.0226(15) 0.0322(16) 0.0237(15) 0.0109(13) 0.0036(12) 0.0109(12)
N5 0.0235(15) 0.0192(13) 0.0182(14) 0.0071(11) 0.0028(11) 0.0076(11)
N6 0.0200(14) 0.0210(13) 0.0187(14) 0.0088(11) 0.0010(11) 0.0072(11)
N7 0.0293(16) 0.0233(15) 0.0198(15) 0.0070(12) 0.0010(12) 0.0109(12)
N8 0.0216(14) 0.0201(14) 0.0240(15) 0.0077(12) 0.0082(12) 0.0080(11)
N9 0.0238(16) 0.0331(17) 0.0319(18) 0.0171(14) -0.0038(13) -0.0016(13)
N10 0.0245(15) 0.0241(14) 0.0204(15) 0.0065(12) 0.0035(12) 0.0054(12)
N11 0.0216(14) 0.0201(13) 0.0188(14) 0.0073(11) 0.0057(11) 0.0045(11)
N12 0.0278(15) 0.0253(14) 0.0188(14) 0.0064(12) 0.0014(12) 0.0098(12)
N13 0.0280(16) 0.0226(14) 0.0185(14) 0.0070(11) 0.0045(12) 0.0082(12)
N14 0.0166(13) 0.0178(13) 0.0224(14) 0.0077(11) 0.0038(11) 0.0038(10)
N15 0.0240(15) 0.0190(13) 0.0182(14) 0.0073(11) 0.0048(11) 0.0053(11)
N16 0.0236(16) 0.0267(15) 0.0252(16) 0.0060(12) 0.0082(12) 0.0060(12)
N17 0.0224(15) 0.0239(14) 0.0224(15) 0.0118(12) 0.0026(11) 0.0082(12)
N18 0.0263(16) 0.0366(18) 0.0314(18) 0.0127(15) -0.0054(13) 0.0116(14)
N19 0.077(3) 0.046(2) 0.082(3) 0.012(2) 0.004(2) 0.028(2)
N20 0.049(2) 0.045(2) 0.050(2) 0.0181(18) 0.0023(18) 0.0126(17)
N21 0.034(2) 0.054(2) 0.044(2) 0.0150(18) 0.0114(17) 0.0097(17)
C1 0.0289(19) 0.0232(17) 0.0233(18) 0.0084(14) 0.0066(14) 0.0126(14)
C2 0.032(2) 0.036(2) 0.029(2) 0.0112(16) 0.0117(16) 0.0211(16)
C3 0.046(2) 0.043(2) 0.034(2) 0.0179(18) 0.0072(18) 0.0312(19)
C4 0.043(2) 0.036(2) 0.0270(19) 0.0160(16) 0.0124(16) 0.0242(17)
C5 0.0300(19) 0.0194(16) 0.0228(18) 0.0076(14) 0.0053(14) 0.0111(14)
C6 0.0287(18) 0.0160(15) 0.0193(17) 0.0062(13) 0.0060(13) 0.0077(13)
C7 0.039(2) 0.0227(17) 0.0251(19) 0.0106(15) 0.0064(16) 0.0099(15)
C8 0.041(2) 0.0279(19) 0.031(2) 0.0147(16) 0.0164(17) 0.0091(16)
C9 0.034(2) 0.0309(19) 0.032(2) 0.0145(16) 0.0149(16) 0.0108(16)
C10 0.0232(17) 0.0229(16) 0.0208(17) 0.0079(13) 0.0050(13) 0.0078(13)
C11 0.0259(19) 0.037(2) 0.030(2) 0.0165(16) 0.0094(15) 0.0160(15)
C12 0.0225(17) 0.0271(17) 0.0293(19) 0.0137(15) 0.0045(14) 0.0123(14)
C13 0.0219(18) 0.0354(19) 0.0286(19) 0.0108(16) 0.0005(14) 0.0145(15)
C14 0.0270(19) 0.0341(19) 0.0265(19) 0.0151(16) 0.0012(15) 0.0077(15)
C15 0.0286(19) 0.0238(17) 0.0218(18) 0.0100(14) 0.0027(14) 0.0082(14)
C16 0.034(2) 0.045(2) 0.0249(19) 0.0202(17) 0.0071(16) 0.0122(17)
C17 0.034(2) 0.049(2) 0.031(2) 0.0246(18) 0.0139(16) 0.0137(18)
C18 0.0250(18) 0.0317(19) 0.0292(19) 0.0150(16) 0.0087(15) 0.0108(15)
C19 0.0225(17) 0.0167(15) 0.0236(17) 0.0072(13) 0.0044(13) 0.0085(13)
C20 0.0228(17) 0.0180(15) 0.0224(17) 0.0083(13) 0.0046(13) 0.0073(13)
C21 0.0209(17) 0.0218(16) 0.0300(19) 0.0097(14) 0.0046(14) 0.0076(13)
C22 0.0208(18) 0.0321(19) 0.035(2) 0.0087(16) -0.0006(15) 0.0103(15)
C23 0.0301(19) 0.0326(19) 0.0204(18) 0.0091(15) -0.0015(14) 0.0137(15)
C24 0.0291(19) 0.0255(17) 0.0228(18) 0.0105(14) 0.0065(14) 0.0140(14)
C26 0.0241(19) 0.049(2) 0.0242(19) 0.0113(17) 0.0048(15) 0.0086(17)
C25 0.0248(18) 0.0344(19) 0.0255(19) 0.0136(16) 0.0029(15) 0.0043(15)
C27 0.0217(19) 0.048(2) 0.0190(18) 0.0060(17) 0.0024(14) -0.0023(16)
C28 0.0265(19) 0.0324(19) 0.0205(18) 0.0033(15) 0.0088(14) -0.0013(15)
C29 0.0220(17) 0.0256(17) 0.0222(18) 0.0073(14) 0.0098(14) 0.0007(14)
C30 0.0234(17) 0.0204(16) 0.0188(17) 0.0050(13) 0.0077(13) -0.0004(13)
C31 0.035(2) 0.0218(17) 0.0266(19) 0.0035(15) 0.0117(16) 0.0041(15)
C32 0.047(2) 0.0221(18) 0.035(2) 0.0096(16) 0.0172(18) 0.0125(16)
C33 0.032(2) 0.0281(18) 0.033(2) 0.0152(16) 0.0087(16) 0.0143(15)
C34 0.0271(18) 0.0198(16) 0.0256(18) 0.0116(14) 0.0102(14) 0.0089(14)
C35 0.031(2) 0.0253(18) 0.0288(19) 0.0098(15) 0.0007(15) 0.0119(15)
C36 0.0300(19) 0.0302(18) 0.0222(18) 0.0086(15) -0.0034(15) 0.0087(15)
C37 0.034(2) 0.0268(18) 0.0173(17) 0.0064(14) 0.0034(14) 0.0110(15)
C38 0.0302(19) 0.0252(17) 0.0227(18) 0.0043(14) 0.0030(14) 0.0108(15)
C39 0.0199(17) 0.0199(16) 0.0268(18) 0.0079(14) 0.0041(14) 0.0060(13)
C40 0.0289(19) 0.0199(16) 0.031(2) 0.0042(15) 0.0071(15) 0.0060(14)
C41 0.0272(19) 0.0221(17) 0.041(2) 0.0156(16) 0.0060(16) 0.0105(14)
C42 0.0226(18) 0.0262(17) 0.0268(19) 0.0118(15) 0.0028(14) 0.0068(14)
C43 0.0143(16) 0.0228(16) 0.0266(18) 0.0101(14) 0.0034(13) 0.0033(13)
C44 0.0138(15) 0.0219(16) 0.0223(17) 0.0087(13) 0.0033(13) 0.0013(12)
C45 0.0255(18) 0.0295(18) 0.0264(19) 0.0133(15) 0.0050(14) 0.0099(15)
C46 0.029(2) 0.044(2) 0.0252(19) 0.0175(17) 0.0057(15) 0.0096(17)
C47 0.031(2) 0.0323(19) 0.0189(18) 0.0028(15) 0.0064(14) 0.0086(15)
C48 0.0265(18) 0.0252(17) 0.0246(18) 0.0088(14) 0.0055(14) 0.0033(14)
C49 0.032(2) 0.049(3) 0.051(3) 0.017(2) 0.0011(19) 0.0135(19)
C50 0.054(3) 0.044(2) 0.044(3) 0.018(2) -0.009(2) 0.001(2)
C51 0.031(2) 0.041(2) 0.041(2) 0.0099(19) -0.0003(18) 0.0107(18)
C52 0.042(2) 0.057(3) 0.040(2) 0.026(2) 0.0000(19) 0.003(2)
C53 0.036(2) 0.047(2) 0.032(2) 0.0190(19) 0.0173(18) 0.0165(19)
C54 0.035(2) 0.051(2) 0.027(2) 0.0171(18) 0.0111(16) 0.0136(18)

loop_
_atom_type_symbol
_atom_type_description
_atom_type_scat_dispersion_real
_atom_type_scat_dispersion_imag
_atom_type_scat_source
C C 0.0033 0.0016 'International Tables Vol C Tables 4.2.6.8 and 6.1.1.4'
H H 0.0000 0.0000 'International Tables Vol C Tables 4.2.6.8 and 6.1.1.4'
N N 0.0061 0.0033 'International Tables Vol C Tables 4.2.6.8 and 6.1.1.4'
O O 0.0106 0.0060 'International Tables Vol C Tables 4.2.6.8 and 6.1.1.4'
Eu Eu -0.1578 3.6682 'International Tables Vol C Tables 4.2.6.8 and 6.1.1.4'

loop_
_geom_angle_atom_site_label_1
_geom_angle_atom_site_label_2
_geom_angle_atom_site_label_3
_geom_angle
O4 Eu1 N3 81.22(8)
O4 Eu1 O1 134.75(7)
N3 Eu1 O1 68.30(8)
O4 Eu1 N4 114.23(8)
N3 Eu1 N4 66.68(8)
O1 Eu1 N4 84.02(8)
O4 Eu1 O5 50.55(7)
N3 Eu1 O5 83.07(8)
O1 Eu1 O5 146.90(7)
N4 Eu1 O5 69.13(8)
O4 Eu1 O2 162.72(7)
N3 Eu1 O2 112.80(8)
O1 Eu1 O2 50.08(7)
N4 Eu1 O2 81.59(8)
O5 Eu1 O2 137.94(7)
O4 Eu1 N5 116.01(7)
N3 Eu1 N5 128.97(8)
O1 Eu1 N5 109.17(8)
N4 Eu1 N5 62.45(8)
O5 Eu1 N5 75.82(7)
O2 Eu1 N5 63.85(7)
O4 Eu1 N2 63.66(7)
N3 Eu1 N2 62.95(8)
O1 Eu1 N2 72.75(8)
N4 Eu1 N2 129.28(8)
O5 Eu1 N2 109.32(7)
O2 Eu1 N2 112.57(7)
N5 Eu1 N2 168.03(8)
O4 Eu1 N6 70.94(8)
N3 Eu1 N6 151.44(9)
O1 Eu1 N6 137.62(7)
N4 Eu1 N6 119.11(8)
O5 Eu1 N6 74.52(7)
O2 Eu1 N6 95.73(8)
N5 Eu1 N6 62.31(8)
N2 Eu1 N6 107.97(8)
O4 Eu1 N1 94.15(8)
N3 Eu1 N1 120.53(8)
O1 Eu1 N1 75.12(8)
N4 Eu1 N1 151.62(9)
O5 Eu1 N1 136.29(8)
O2 Eu1 N1 70.30(8)
N5 Eu1 N1 106.37(8)
N2 Eu1 N1 62.27(8)
N6 Eu1 N1 69.07(8)
O4 Eu1 N8 25.43(7)
N3 Eu1 N8 84.13(8)
O1 Eu1 N8 151.17(7)
N4 Eu1 N8 92.95(8)
O5 Eu1 N8 25.42(7)
O2 Eu1 N8 157.75(7)
N5 Eu1 N8 94.45(8)
N2 Eu1 N8 87.61(7)
N6 Eu1 N8 68.02(8)
N1 Eu1 N8 114.57(8)
O4 Eu1 N7 155.01(7)
N3 Eu1 N7 91.33(8)
O1 Eu1 N7 25.06(7)
N4 Eu1 N7 83.84(8)
O5 Eu1 N7 152.44(7)
O2 Eu1 N7 25.13(7)
N5 Eu1 N7 87.22(8)
N2 Eu1 N7 91.68(8)
N6 Eu1 N7 116.65(8)
N1 Eu1 N7 69.10(8)
N8 Eu1 N7 175.22(7)
O11 Eu2 N13 79.44(8)
O11 Eu2 O10 50.55(7)
N13 Eu2 O10 83.75(8)
O11 Eu2 O13 163.58(8)
N13 Eu2 O13 114.20(8)
O10 Eu2 O13 136.48(7)
O11 Eu2 N12 113.41(8)
N13 Eu2 N12 66.77(8)
O10 Eu2 N12 69.51(8)
O13 Eu2 N12 81.46(8)
O11 Eu2 O14 135.50(7)
N13 Eu2 O14 69.13(8)
O10 Eu2 O14 147.14(7)
O13 Eu2 O14 50.09(7)
N12 Eu2 O14 82.56(8)
O11 Eu2 N10 71.60(8)
N13 Eu2 N10 150.36(9)
O10 Eu2 N10 73.15(8)
O13 Eu2 N10 95.41(8)
N12 Eu2 N10 119.35(8)
O14 Eu2 N10 138.14(8)
O11 Eu2 N11 116.26(7)
N13 Eu2 N11 128.51(8)
O10 Eu2 N11 74.37(7)
O13 Eu2 N11 63.38(7)
N12 Eu2 N11 62.00(8)
O14 Eu2 N11 107.95(7)
N10 Eu2 N11 62.94(8)
O11 Eu2 N15 95.46(8)
N13 Eu2 N15 120.77(8)
O10 Eu2 N15 136.06(8)
O13 Eu2 N15 70.01(8)
N12 Eu2 N15 151.11(9)
O14 Eu2 N15 75.81(8)
N10 Eu2 N15 69.35(8)
N11 Eu2 N15 106.80(8)
O11 Eu2 N14 64.53(7)
N13 Eu2 N14 62.66(8)
O10 Eu2 N14 111.07(7)
O13 Eu2 N14 112.38(7)
N12 Eu2 N14 128.85(8)
O14 Eu2 N14 73.18(7)
N10 Eu2 N14 108.40(8)
N11 Eu2 N14 168.71(8)
N15 Eu2 N14 62.26(8)
O11 Eu2 N16 25.47(7)
N13 Eu2 N16 83.54(8)
O10 Eu2 N16 25.37(7)
O13 Eu2 N16 156.64(7)
N12 Eu2 N16 92.83(8)
O14 Eu2 N16 151.91(7)
N10 Eu2 N16 67.60(8)
N11 Eu2 N16 93.89(8)
N15 Eu2 N16 115.18(8)
N14 Eu2 N16 88.89(8)
O11 Eu2 N17 156.99(7)
N13 Eu2 N17 92.08(8)
O10 Eu2 N17 150.37(7)
O13 Eu2 N17 24.95(7)
N12 Eu2 N17 81.85(8)
O14 Eu2 N17 25.15(7)
N10 Eu2 N17 117.16(8)
N11 Eu2 N17 85.79(8)
N15 Eu2 N17 70.42(8)
N14 Eu2 N17 92.55(7)
N16 Eu2 N17 174.15(7)
N7 O1 Eu1 97.49(17)
N7 O2 Eu1 95.83(17)
N8 O4 Eu1 97.70(17)
N8 O5 Eu1 94.48(16)
N16 O10 Eu2 95.84(17)
N16 O11 Eu2 96.25(17)
N17 O13 Eu2 97.25(17)
N17 O14 Eu2 96.59(17)
C1 N1 C5 118.0(3)
C1 N1 Eu1 119.8(2)
C5 N1 Eu1 119.9(2)
C10 N2 C6 118.5(3)
C10 N2 Eu1 118.61(19)
C6 N2 Eu1 122.1(2)
C11 N3 C12 112.9(3)
C11 N3 Eu1 114.8(2)
C12 N3 Eu1 115.07(19)
C14 N4 C13 113.8(3)
C14 N4 Eu1 114.69(19)
C13 N4 Eu1 114.37(19)
C15 N5 C19 118.6(3)
C15 N5 Eu1 118.6(2)
C19 N5 Eu1 121.05(19)
C24 N6 C20 117.7(3)
C24 N6 Eu1 120.6(2)
C20 N6 Eu1 120.14(19)
O3 N7 O2 122.3(3)
O3 N7 O1 121.7(3)
O2 N7 O1 116.1(3)
O3 N7 Eu1 173.6(2)
O2 N7 Eu1 59.04(15)
O1 N7 Eu1 57.45(15)
O6 N8 O5 122.7(3)
O6 N8 O4 121.3(3)
O5 N8 O4 116.0(2)
O6 N8 Eu1 169.3(2)
O5 N8 Eu1 60.10(14)
O4 N8 Eu1 56.87(14)
O9 N9 O7 119.0(3)
O9 N9 O8 120.0(3)
O7 N9 O8 121.0(3)
C25 N10 C29 118.1(3)
C25 N10 Eu2 120.6(2)
C29 N10 Eu2 121.2(2)
C34 N11 C30 119.2(3)
C34 N11 Eu2 117.8(2)
C30 N11 Eu2 120.2(2)
C35 N12 C36 113.9(3)
C35 N12 Eu2 113.15(19)
C36 N12 Eu2 114.56(19)
C38 N13 C37 113.6(2)
C38 N13 Eu2 114.07(19)
C37 N13 Eu2 113.65(19)
C43 N14 C39 119.1(3)
C43 N14 Eu2 121.7(2)
C39 N14 Eu2 118.2(2)
C48 N15 C44 117.7(3)
C48 N15 Eu2 119.7(2)
C44 N15 Eu2 122.3(2)
O12 N16 O10 122.3(3)
O12 N16 O11 121.6(3)
O10 N16 O11 116.0(3)
O12 N16 Eu2 169.3(2)
O10 N16 Eu2 58.78(14)
O11 N16 Eu2 58.28(14)
O15 N17 O13 122.0(3)
O15 N17 O14 122.0(3)
O13 N17 O14 116.0(3)
O15 N17 Eu2 177.7(2)
O13 N17 Eu2 57.80(14)
O14 N17 Eu2 58.26(14)
O17 N18 O18 119.6(3)
O17 N18 O16 120.1(3)
O18 N18 O16 120.4(3)
N1 C1 C2 124.3(3)
C1 C2 C3 117.3(3)
C4 C3 C2 119.2(3)
C3 C4 C5 120.1(3)
N1 C5 C4 121.1(3)
N1 C5 C6 116.4(3)
C4 C5 C6 122.5(3)
N2 C6 C7 121.8(3)
N2 C6 C5 116.1(3)
C7 C6 C5 122.1(3)
C8 C7 C6 118.9(3)
C9 C8 C7 119.9(3)
C8 C9 C10 118.5(3)
N2 C10 C9 122.4(3)
N2 C10 C11 117.0(3)
C9 C10 C11 120.5(3)
N3 C11 C10 109.6(3)
N3 C12 C13 107.8(3)
N4 C13 C12 108.4(3)
N4 C14 C15 110.2(3)
N5 C15 C16 122.0(3)
N5 C15 C14 117.4(3)
C16 C15 C14 120.5(3)
C17 C16 C15 119.5(3)
C16 C17 C18 119.1(3)
C17 C18 C19 119.1(3)
N5 C19 C18 121.7(3)
N5 C19 C20 116.2(3)
C18 C19 C20 122.1(3)
N6 C20 C21 121.5(3)
N6 C20 C19 116.4(3)
C21 C20 C19 122.1(3)
C22 C21 C20 119.9(3)
C21 C22 C23 118.6(3)
C24 C23 C22 118.4(3)
N6 C24 C23 123.9(3)
C27 C26 C25 117.6(4)
N10 C25 C26 124.0(3)
C28 C27 C26 119.8(3)
C27 C28 C29 119.3(3)
N10 C29 C28 121.1(3)
N10 C29 C30 116.7(3)
C28 C29 C30 122.2(3)
N11 C30 C31 121.3(3)
N11 C30 C29 115.9(3)
C31 C30 C29 122.8(3)
C32 C31 C30 118.8(3)
C31 C32 C33 120.3(3)
C32 C33 C34 118.3(3)
N11 C34 C33 122.2(3)
N11 C34 C35 117.2(3)
C33 C34 C35 120.6(3)
N12 C35 C34 109.4(3)
N12 C36 C37 107.5(3)
N13 C37 C36 108.3(3)
N13 C38 C39 110.2(3)
N14 C39 C40 122.0(3)
N14 C39 C38 116.8(3)
C40 C39 C38 121.2(3)
C41 C40 C39 118.7(3)
C40 C41 C42 119.4(3)
C41 C42 C43 119.3(3)
N14 C43 C42 121.4(3)
N14 C43 C44 116.9(3)
C42 C43 C44 121.6(3)
N15 C44 C45 121.4(3)
N15 C44 C43 115.7(3)
C45 C44 C43 122.9(3)
C46 C45 C44 120.0(3)
C45 C46 C47 118.8(3)
C48 C47 C46 118.3(3)
N15 C48 C47 123.7(3)
N19 C49 C50 177.5(5)
N20 C51 C52 176.8(5)
N21 C53 C54 178.8(5)

loop_
_geom_bond_atom_site_label_1
_geom_bond_atom_site_label_2
_geom_bond_distance
Eu1 O4 2.490(2)
Eu1 N3 2.531(3)
Eu1 O1 2.532(2)
Eu1 N4 2.553(3)
Eu1 O5 2.563(2)
Eu1 O2 2.567(2)
Eu1 N5 2.585(3)
Eu1 N2 2.588(2)
Eu1 N6 2.608(3)
Eu1 N1 2.613(3)
Eu1 N8 2.947(3)
Eu1 N7 2.978(3)
Eu2 O11 2.531(2)
Eu2 N13 2.533(3)
Eu2 O10 2.543(2)
Eu2 O13 2.543(2)
Eu2 N12 2.551(3)
Eu2 O14 2.552(2)
Eu2 N10 2.577(3)
Eu2 N11 2.583(3)
Eu2 N15 2.596(3)
Eu2 N14 2.597(2)
Eu2 N16 2.958(3)
Eu2 N17 2.981(3)
O1 N7 1.272(3)
O2 N7 1.272(3)
O3 N7 1.215(3)
O4 N8 1.277(3)
O5 N8 1.269(3)
O6 N8 1.223(3)
O7 N9 1.246(4)
O8 N9 1.264(4)
O9 N9 1.245(4)
O10 N16 1.274(3)
O11 N16 1.280(3)
O12 N16 1.223(3)
O13 N17 1.268(3)
O14 N17 1.276(3)
O15 N17 1.221(3)
O16 N18 1.262(4)
O17 N18 1.247(4)
O18 N18 1.251(4)
N1 C1 1.338(4)
N1 C5 1.364(4)
N2 C10 1.348(4)
N2 C6 1.355(4)
N3 C11 1.457(4)
N3 C12 1.479(4)
N4 C14 1.457(4)
N4 C13 1.486(4)
N5 C15 1.344(4)
N5 C19 1.355(4)
N6 C24 1.342(4)
N6 C20 1.357(4)
N10 C25 1.336(4)
N10 C29 1.351(4)
N11 C34 1.340(4)
N11 C30 1.353(4)
N12 C35 1.474(4)
N12 C36 1.480(4)
N13 C38 1.461(4)
N13 C37 1.469(4)
N14 C43 1.342(4)
N14 C39 1.348(4)
N15 C48 1.343(4)
N15 C44 1.354(4)
N19 C49 1.138(5)
N20 C51 1.152(5)
N21 C53 1.137(5)
C1 C2 1.378(4)
C2 C3 1.399(5)
C3 C4 1.379(5)
C4 C5 1.382(4)
C5 C6 1.483(4)
C6 C7 1.388(4)
C7 C8 1.380(5)
C8 C9 1.379(5)
C9 C10 1.389(4)
C10 C11 1.513(4)
C12 C13 1.509(4)
C14 C15 1.500(5)
C15 C16 1.385(4)
C16 C17 1.371(5)
C17 C18 1.386(5)
C18 C19 1.387(4)
C19 C20 1.484(4)
C20 C21 1.388(4)
C21 C22 1.384(5)
C22 C23 1.388(5)
C23 C24 1.380(5)
C26 C27 1.378(5)
C26 C25 1.378(5)
C27 C28 1.376(5)
C28 C29 1.394(5)
C29 C30 1.484(5)
C30 C31 1.394(4)
C31 C32 1.372(5)
C32 C33 1.382(5)
C33 C34 1.389(4)
C34 C35 1.505(5)
C36 C37 1.512(4)
C38 C39 1.501(4)
C39 C40 1.393(4)
C40 C41 1.379(5)
C41 C42 1.380(5)
C42 C43 1.394(4)
C43 C44 1.488(4)
C44 C45 1.393(4)
C45 C46 1.374(5)
C46 C47 1.390(5)
C47 C48 1.379(5)
C49 C50 1.455(6)
C51 C52 1.469(5)
C53 C54 1.465(5)

loop_
_geom_hbond_atom_site_label_D
_geom_hbond_atom_site_label_H
_geom_hbond_atom_site_label_A
_geom_hbond_distance_DH
_geom_hbond_distance_HA
_geom_hbond_distance_DA
_geom_hbond_angle_DHA
_geom_hbond_site_symmetry_A
N3 H3 O1 1.00 2.30 2.843(4) 112.7 .
N3 H3 O7 1.00 2.22 3.067(4) 141.8 1_455
N4 H4 O5 1.00 2.37 2.902(4) 112.5 .
N4 H4 O16 1.00 2.37 3.193(4) 138.5 .
N12 H12 O10 1.00 2.39 2.904(4) 111.2 .
N12 H12 O17 1.00 2.47 3.249(4) 134.0 .
N12 H12 O18 1.00 2.35 3.169(4) 138.7 .
N13 H13 O8 1.00 2.06 2.987(4) 152.4 1_565
N13 H13 O14 1.00 2.35 2.885(3) 112.2 .
C1 H1 O2 0.95 2.56 3.081(4) 114.8 .
C2 H2 O9 0.95 2.64 3.324(4) 128.9 .
C4 H4A O7 0.95 2.50 3.144(4) 125.1 2_656
C9 H9 O17 0.95 2.52 3.137(4) 122.4 2_566
C11 H11B O16 0.99 2.60 3.534(4) 157.6 2_566
C12 H12A O6 0.99 2.59 3.134(4) 114.5 2_566
C18 H18 O6 0.95 2.59 3.522(4) 168.8 2_666
C21 H21 O6 0.95 2.49 3.420(4) 167.9 2_666
C24 H24 O4 0.95 2.46 3.013(4) 116.7 .
C24 H24 N20 0.95 2.62 3.445(5) 145.6 .
C25 H25 O11 0.95 2.50 2.996(4) 112.9 .
C36 H36B O17 0.99 2.61 3.184(4) 116.9 .
C38 H38A O9 0.99 2.57 3.417(4) 143.7 1_565
C38 H38B O3 0.99 2.45 3.195(4) 131.9 1_565
C42 H42 O15 0.95 2.48 3.198(4) 132.7 2_675
C50 H50B O15 0.98 2.58 3.372(5) 138.4 1_545
C50 H50C O3 0.98 2.54 3.204(5) 124.6 1_655
C52 H52A O8 0.98 2.46 3.376(5) 154.6 2_656
C52 H52B O3 0.98 2.50 3.324(5) 141.8 2_556
C52 H52C O15 0.98 2.49 3.466(5) 171.1 2_666
C54 H54B O4 0.98 2.52 3.241(4) 130.2 .
C54 H54B N20 0.98 2.67 3.332(5) 125.5 .
C54 H54C O16 0.98 2.54 3.408(5) 147.4 2_566
N3 H3 O1 1.00 2.30 2.843(4) 112.7 .
N3 H3 O7 1.00 2.22 3.067(4) 141.8 1_455
N4 H4 O5 1.00 2.37 2.902(4) 112.5 .
N4 H4 O16 1.00 2.37 3.193(4) 138.5 .
N12 H12 O10 1.00 2.39 2.904(4) 111.2 .
N12 H12 O17 1.00 2.47 3.249(4) 134.0 .
N12 H12 O18 1.00 2.35 3.169(4) 138.7 .
N13 H13 O8 1.00 2.06 2.987(4) 152.4 1_565
N13 H13 O14 1.00 2.35 2.885(3) 112.2 .
C1 H1 O2 0.95 2.56 3.081(4) 114.8 .
C2 H2 O9 0.95 2.64 3.324(4) 128.9 .
C4 H4A O7 0.95 2.50 3.144(4) 125.1 2_656
C9 H9 O17 0.95 2.52 3.137(4) 122.4 2_566
C11 H11B O16 0.99 2.60 3.534(4) 157.6 2_566
C12 H12A O6 0.99 2.59 3.134(4) 114.5 2_566
C18 H18 O6 0.95 2.59 3.522(4) 168.8 2_666
C21 H21 O6 0.95 2.49 3.420(4) 167.9 2_666
C24 H24 O4 0.95 2.46 3.013(4) 116.7 .
C24 H24 N20 0.95 2.62 3.445(5) 145.6 .
C25 H25 O11 0.95 2.50 2.996(4) 112.9 .
C36 H36B O17 0.99 2.61 3.184(4) 116.9 .
C38 H38A O9 0.99 2.57 3.417(4) 143.7 1_565
C38 H38B O3 0.99 2.45 3.195(4) 131.9 1_565
C42 H42 O15 0.95 2.48 3.198(4) 132.7 2_675
C50 H50B O15 0.98 2.58 3.372(5) 138.4 1_545
C50 H50C O3 0.98 2.54 3.204(5) 124.6 1_655
C52 H52A O8 0.98 2.46 3.376(5) 154.6 2_656
C52 H52B O3 0.98 2.50 3.324(5) 141.8 2_556
C52 H52C O15 0.98 2.49 3.466(5) 171.1 2_666
C54 H54B O4 0.98 2.52 3.241(4) 130.2 .
C54 H54B N20 0.98 2.67 3.332(5) 125.5 .
C54 H54C O16 0.98 2.54 3.408(5) 147.4 2_566
